data_7047902
loop_
_publ_author_name
'Figueira, Cl\'audia A.'
'Lopes, Patr\'icia S.'
'Gomes, Clara S. B.'
'Gomes, Joselaine C. S.'
'Lemos, Francisco'
'Gomes, Pedro T.'

_publ_section_title
;
 New phenyl--nickel complexes of bulky 2-iminopyrrolyl chelates:
 synthesis, characterisation and application as aluminium-free catalysts
 for the production of hyperbranched polyethylene
;
_journal_name_full 'Dalton Transactions'
_journal_paper_doi 10.1039/C8DT02824A
_journal_year 2018
_chemical_formula_moiety 'C56 H63 N2 Ni P'
_chemical_formula_sum 'C56 H63 N2 Ni P'
_chemical_formula_weight 853.76
_space_group_crystal_system triclinic
_space_group_IT_number 2
_space_group_name_Hall '-P 1'
_space_group_name_H-M_alt 'P -1'
_symmetry_cell_setting triclinic
_symmetry_Int_Tables_number 2
_symmetry_space_group_name_Hall '-P 1'
_symmetry_space_group_name_H-M 'P -1'
_atom_sites_solution_hydrogens geom
_audit_creation_method SHELXL-2016/4
_audit_update_record
;
2018-09-05 deposited with the CCDC.
2018-09-06 downloaded from the CCDC.
;
_cell_angle_alpha 108.714(3)
_cell_angle_beta 94.968(3)
_cell_angle_gamma 106.611(3)
_cell_formula_units_Z 2
_cell_length_a 10.1181(8)
_cell_length_b 13.5337(9)
_cell_length_c 19.3762(16)
_cell_measurement_reflns_used 3685
_cell_measurement_temperature 150(2)
_cell_measurement_theta_max 23.58
_cell_measurement_theta_min 2.61
_cell_volume 2361.2(3)
_computing_cell_refinement 'Bruker SAINT'
_computing_data_collection 'Bruker APEX2'
_computing_data_reduction 'Bruker SAINT'
_computing_molecular_graphics ORTEP
_computing_publication_material enCIFer
_computing_structure_refinement 'SHELXL-2016/4 (Sheldrick, 2016)'
_computing_structure_solution SIR2014
_diffrn_ambient_temperature 150(2)
_diffrn_measured_fraction_theta_full 0.998
_diffrn_measured_fraction_theta_max 0.994
_diffrn_measurement_device_type 'Bruker APEX-II CCD'
_diffrn_measurement_method '\f and \w scans'
_diffrn_radiation_probe x-ray
_diffrn_radiation_type MoK\a
_diffrn_radiation_wavelength 0.71073
_diffrn_reflns_av_R_equivalents 0.0631
_diffrn_reflns_av_unetI/netI 0.0863
_diffrn_reflns_Laue_measured_fraction_full 0.998
_diffrn_reflns_Laue_measured_fraction_max 0.994
_diffrn_reflns_limit_h_max 12
_diffrn_reflns_limit_h_min -11
_diffrn_reflns_limit_k_max 13
_diffrn_reflns_limit_k_min -16
_diffrn_reflns_limit_l_max 23
_diffrn_reflns_limit_l_min -23
_diffrn_reflns_number 24486
_diffrn_reflns_point_group_measured_fraction_full 0.998
_diffrn_reflns_point_group_measured_fraction_max 0.994
_diffrn_reflns_theta_full 25.242
_diffrn_reflns_theta_max 25.761
_diffrn_reflns_theta_min 2.963
_diffrn_source 'sealed tube'
_exptl_absorpt_coefficient_mu 0.483
_exptl_absorpt_correction_T_max 0.877
_exptl_absorpt_correction_T_min 0.853
_exptl_absorpt_correction_type multi-scan
_exptl_absorpt_process_details 'SADABS (Sheldrick, 1996)'
_exptl_crystal_colour Red
_exptl_crystal_density_diffrn 1.201
_exptl_crystal_density_method 'not measured'
_exptl_crystal_description Prism
_exptl_crystal_F_000 912
_exptl_crystal_size_max 0.340
_exptl_crystal_size_mid 0.300
_exptl_crystal_size_min 0.280
_refine_diff_density_max 0.429
_refine_diff_density_min -0.429
_refine_diff_density_rms 0.069
_refine_ls_extinction_method none
_refine_ls_goodness_of_fit_ref 1.001
_refine_ls_hydrogen_treatment constr
_refine_ls_matrix_type full
_refine_ls_number_parameters 551
_refine_ls_number_reflns 9000
_refine_ls_number_restraints 0
_refine_ls_restrained_S_all 1.001
_refine_ls_R_factor_all 0.0816
_refine_ls_R_factor_gt 0.0504
_refine_ls_shift/su_max 0.001
_refine_ls_shift/su_mean 0.000
_refine_ls_structure_factor_coef Fsqd
_refine_ls_weighting_details 'w=1/[\s^2^(Fo^2^)+(0.0541P)^2^] where P=(Fo^2^+2Fc^2^)/3'
_refine_ls_weighting_scheme calc
_refine_ls_wR_factor_gt 0.1115
_refine_ls_wR_factor_ref 0.1209
_reflns_Friedel_coverage 0.000
_reflns_number_gt 6354
_reflns_number_total 9000
_reflns_threshold_expression 'I > 2\s(I)'
_cod_data_source_file c8dt02824a2.cif
_cod_data_source_block 7
_cod_database_code 7047902
_shelx_shelxl_version_number 2016/4
_shelx_space_group_comment
;
The symmetry employed for this shelxl refinement is uniquely defined
by the following loop, which should always be used as a source of
symmetry information in preference to the above space-group names.
They are only intended as comments.
;
_shelx_estimated_absorpt_t_min 0.853
_shelx_estimated_absorpt_t_max 0.877

loop_
_space_group_symop_operation_xyz
'x, y, z'
'-x, -y, -z'

loop_
_atom_site_label
_atom_site_type_symbol
_atom_site_fract_x
_atom_site_fract_y
_atom_site_fract_z
_atom_site_U_iso_or_equiv
_atom_site_adp_type
_atom_site_occupancy
_atom_site_site_symmetry_order
_atom_site_calc_flag
_atom_site_refinement_flags_posn
_atom_site_refinement_flags_adp
NI1 Ni 0.21728(4) 0.11356(3) 0.76494(2) 0.01866(11) Uani 1 1 d . .
P1 P 0.14523(8) 0.05907(5) 0.85207(4) 0.01996(17) Uani 1 1 d . .
N2 N 0.2063(2) 0.21897(17) 0.71539(12) 0.0221(5) Uani 1 1 d . .
N1 N 0.0843(2) 0.00535(17) 0.67407(11) 0.0195(5) Uani 1 1 d . .
C39 C 0.4917(3) 0.1567(2) 0.83160(15) 0.0283(7) Uani 1 1 d . .
H39 H 0.469104 0.080309 0.803094 0.034 Uiso 1 1 calc R U
C2 C 0.0236(3) 0.0611(2) 0.63904(14) 0.0223(6) Uani 1 1 d . .
C6 C 0.0955(3) 0.1752(2) 0.66189(14) 0.0229(6) Uani 1 1 d . .
H6 H 0.064396 0.219266 0.639101 0.027 Uiso 1 1 calc R U
C34 C 0.3877(3) 0.2054(2) 0.83243(14) 0.0226(6) Uani 1 1 d . .
C46 C 0.2128(3) -0.0376(2) 0.87840(14) 0.0220(6) Uani 1 1 d . .
C5 C 0.0167(3) -0.1044(2) 0.63423(14) 0.0222(6) Uani 1 1 d . .
C7 C 0.0735(3) -0.1937(2) 0.63710(14) 0.0220(6) Uani 1 1 d . .
C8 C 0.1927(3) -0.1980(2) 0.60563(15) 0.0252(6) Uani 1 1 d . .
C12 C 0.0049(3) -0.2787(2) 0.66122(14) 0.0248(6) Uani 1 1 d . .
C52 C -0.0464(3) -0.0027(2) 0.83094(14) 0.0235(6) Uani 1 1 d . .
C51 C 0.2534(3) -0.1131(2) 0.82488(15) 0.0241(6) Uani 1 1 d . .
H51 H 0.245466 -0.113397 0.775587 0.029 Uiso 1 1 calc R U
C22 C 0.2859(3) 0.3332(2) 0.73521(14) 0.0215(6) Uani 1 1 d . .
C35 C 0.4256(3) 0.3168(2) 0.87685(15) 0.0280(7) Uani 1 1 d . .
H35 H 0.356631 0.352293 0.879669 0.034 Uiso 1 1 calc R U
C50 C 0.3052(3) -0.1878(2) 0.84250(17) 0.0302(7) Uani 1 1 d . .
H50 H 0.330361 -0.240448 0.805043 0.036 Uiso 1 1 calc R U
C16 C 0.2688(3) -0.1127(2) 0.57460(16) 0.0304(7) Uani 1 1 d . .
H16 H 0.221320 -0.055594 0.583177 0.037 Uiso 1 1 calc R U
C3 C -0.0841(3) -0.0135(2) 0.57987(16) 0.0304(7) Uani 1 1 d . .
H3 H -0.143147 0.003600 0.547836 0.037 Uiso 1 1 calc R U
C27 C 0.2389(3) 0.4160(2) 0.77968(15) 0.0247(6) Uani 1 1 d . .
C11 C 0.0550(3) -0.3662(2) 0.65202(15) 0.0276(7) Uani 1 1 d . .
H11 H 0.007969 -0.423458 0.668462 0.033 Uiso 1 1 calc R U
C23 C 0.4135(3) 0.3585(2) 0.71224(15) 0.0244(6) Uani 1 1 d . .
C9 C 0.2395(3) -0.2883(2) 0.59868(15) 0.0290(7) Uani 1 1 d . .
H9 H 0.321544 -0.290392 0.578645 0.035 Uiso 1 1 calc R U
C10 C 0.1703(3) -0.3742(2) 0.62000(14) 0.0262(7) Uani 1 1 d . .
C19 C 0.2128(3) -0.4773(2) 0.60697(16) 0.0355(8) Uani 1 1 d . .
H19 H 0.230790 -0.484734 0.656313 0.043 Uiso 1 1 calc R U
C53 C -0.1236(3) 0.0261(2) 0.78246(15) 0.0272(7) Uani 1 1 d . .
H53 H -0.075759 0.074798 0.759762 0.033 Uiso 1 1 calc R U
C40 C 0.1708(3) 0.1717(2) 0.94050(14) 0.0247(6) Uani 1 1 d . .
C31 C 0.4637(3) 0.2667(2) 0.66673(16) 0.0306(7) Uani 1 1 d . .
H31 H 0.417367 0.199664 0.678362 0.037 Uiso 1 1 calc R U
C4 C -0.0879(3) -0.1174(2) 0.57713(15) 0.0298(7) Uani 1 1 d . .
H4 H -0.150734 -0.185734 0.542431 0.036 Uiso 1 1 calc R U
C56 C -0.2643(3) -0.1103(3) 0.84963(18) 0.0404(8) Uani 1 1 d . .
H56 H -0.313423 -0.156978 0.873281 0.049 Uiso 1 1 calc R U
C57 C -0.1193(3) -0.0708(2) 0.86524(15) 0.0306(7) Uani 1 1 d . .
H57 H -0.069109 -0.090326 0.899610 0.037 Uiso 1 1 calc R U
C47 C 0.2258(3) -0.0386(2) 0.95027(16) 0.0354(8) Uani 1 1 d . .
H47 H 0.196469 0.011263 0.987454 0.042 Uiso 1 1 calc R U
C26 C 0.3208(3) 0.5249(2) 0.79628(16) 0.0321(7) Uani 1 1 d . .
H26 H 0.290752 0.582572 0.825327 0.038 Uiso 1 1 calc R U
C25 C 0.4452(3) 0.5514(2) 0.77158(16) 0.0369(8) Uani 1 1 d . .
H25 H 0.498700 0.626699 0.782655 0.044 Uiso 1 1 calc R U
C36 C 0.5609(3) 0.3772(2) 0.91699(16) 0.0359(8) Uani 1 1 d . .
H36 H 0.583876 0.453125 0.946640 0.043 Uiso 1 1 calc R U
C54 C -0.2681(3) -0.0147(3) 0.76671(18) 0.0406(8) Uani 1 1 d . .
H54 H -0.319441 0.004345 0.732473 0.049 Uiso 1 1 calc R U
C24 C 0.4921(3) 0.4687(2) 0.73073(16) 0.0339(7) Uani 1 1 d . .
H24 H 0.579404 0.487591 0.715164 0.041 Uiso 1 1 calc R U
C37 C 0.6627(3) 0.3269(3) 0.91393(17) 0.0396(8) Uani 1 1 d . .
H37 H 0.755905 0.368092 0.941043 0.047 Uiso 1 1 calc R U
C13 C -0.1247(3) -0.2783(2) 0.69497(16) 0.0299(7) Uani 1 1 d . .
H13 H -0.123953 -0.200114 0.714742 0.036 Uiso 1 1 calc R U
C49 C 0.3204(3) -0.1863(2) 0.91384(17) 0.0361(8) Uani 1 1 d . .
H49 H 0.358102 -0.236748 0.925994 0.043 Uiso 1 1 calc R U
C45 C 0.0621(4) 0.2113(2) 0.96108(17) 0.0377(8) Uani 1 1 d . .
H45 H -0.029010 0.176968 0.930347 0.045 Uiso 1 1 calc R U
C28 C 0.1058(3) 0.3887(2) 0.80936(16) 0.0338(7) Uani 1 1 d . .
H28 H 0.078234 0.309257 0.804280 0.041 Uiso 1 1 calc R U
C48 C 0.2812(4) -0.1119(3) 0.96784(18) 0.0437(9) Uani 1 1 d . .
H48 H 0.292165 -0.110786 1.017309 0.052 Uiso 1 1 calc R U
C41 C 0.3025(4) 0.2234(2) 0.98718(16) 0.0357(8) Uani 1 1 d . .
H41 H 0.377987 0.197083 0.974618 0.043 Uiso 1 1 calc R U
C17 C 0.2579(4) -0.1653(3) 0.49085(17) 0.0429(8) Uani 1 1 d . .
H17A H 0.299591 -0.224292 0.480661 0.064 Uiso 1 1 calc R U
H17B H 0.308334 -0.108930 0.472161 0.064 Uiso 1 1 calc R U
H17C H 0.158715 -0.196399 0.466019 0.064 Uiso 1 1 calc R U
C38 C 0.6276(3) 0.2169(3) 0.87135(17) 0.0366(8) Uani 1 1 d . .
H38 H 0.696944 0.181823 0.869082 0.044 Uiso 1 1 calc R U
C42 C 0.3240(4) 0.3130(3) 1.05169(17) 0.0482(9) Uani 1 1 d . .
H42 H 0.414524 0.347923 1.082954 0.058 Uiso 1 1 calc R U
C14 C -0.2590(3) -0.3466(3) 0.63672(19) 0.0511(9) Uani 1 1 d . .
H14A H -0.257560 -0.320063 0.595198 0.077 Uiso 1 1 calc R U
H14B H -0.340671 -0.339078 0.658980 0.077 Uiso 1 1 calc R U
H14C H -0.265194 -0.424494 0.618517 0.077 Uiso 1 1 calc R U
C32 C 0.6211(3) 0.2926(3) 0.68719(19) 0.0484(9) Uani 1 1 d . .
H32A H 0.670624 0.355714 0.674151 0.073 Uiso 1 1 calc R U
H32B H 0.646182 0.228038 0.659919 0.073 Uiso 1 1 calc R U
H32C H 0.648283 0.310752 0.740727 0.073 Uiso 1 1 calc R U
C55 C -0.3379(4) -0.0828(3) 0.80048(19) 0.0457(9) Uani 1 1 d . .
H55 H -0.437762 -0.110970 0.789705 0.055 Uiso 1 1 calc R U
C15 C -0.1266(4) -0.3200(2) 0.75941(17) 0.0401(8) Uani 1 1 d . .
H15A H -0.138177 -0.398939 0.740547 0.060 Uiso 1 1 calc R U
H15B H -0.205048 -0.308729 0.783616 0.060 Uiso 1 1 calc R U
H15C H -0.037838 -0.278969 0.795469 0.060 Uiso 1 1 calc R U
C44 C 0.0866(4) 0.3011(3) 1.02670(19) 0.0508(10) Uani 1 1 d . .
H44 H 0.011562 0.327287 1.040612 0.061 Uiso 1 1 calc R U
C21 C 0.0927(4) -0.5807(2) 0.55715(19) 0.0495(10) Uani 1 1 d . .
H21A H 0.076476 -0.578684 0.507091 0.074 Uiso 1 1 calc R U
H21B H 0.007028 -0.583380 0.577606 0.074 Uiso 1 1 calc R U
H21C H 0.117365 -0.646520 0.554734 0.074 Uiso 1 1 calc R U
C30 C 0.1249(4) 0.4588(3) 0.89222(18) 0.0495(9) Uani 1 1 d . .
H30A H 0.203642 0.451225 0.920928 0.074 Uiso 1 1 calc R U
H30B H 0.038708 0.433049 0.910181 0.074 Uiso 1 1 calc R U
H30C H 0.144678 0.536634 0.898211 0.074 Uiso 1 1 calc R U
C33 C 0.4154(4) 0.2371(3) 0.58407(17) 0.0493(10) Uani 1 1 d . .
H33A H 0.462382 0.299667 0.569868 0.074 Uiso 1 1 calc R U
H33B H 0.313349 0.220256 0.572874 0.074 Uiso 1 1 calc R U
H33C H 0.439335 0.172304 0.556107 0.074 Uiso 1 1 calc R U
C43 C 0.2166(5) 0.3520(3) 1.07120(18) 0.0506(10) Uani 1 1 d . .
H43 H 0.232671 0.414007 1.115450 0.061 Uiso 1 1 calc R U
C20 C 0.3456(4) -0.4704(3) 0.5765(2) 0.0569(11) Uani 1 1 d . .
H20A H 0.331433 -0.464012 0.527670 0.085 Uiso 1 1 calc R U
H20B H 0.369421 -0.537295 0.571648 0.085 Uiso 1 1 calc R U
H20C H 0.422540 -0.405391 0.610449 0.085 Uiso 1 1 calc R U
C18 C 0.4221(4) -0.0544(3) 0.6142(2) 0.0523(9) Uani 1 1 d . .
H18A H 0.426568 -0.017146 0.667280 0.078 Uiso 1 1 calc R U
H18B H 0.467528 0.000396 0.593081 0.078 Uiso 1 1 calc R U
H18C H 0.470740 -0.108854 0.607666 0.078 Uiso 1 1 calc R U
C29 C -0.0135(4) 0.4030(4) 0.7654(2) 0.0738(13) Uani 1 1 d . .
H29A H 0.009298 0.480990 0.771063 0.111 Uiso 1 1 calc R U
H29B H -0.099939 0.379671 0.783814 0.111 Uiso 1 1 calc R U
H29C H -0.027303 0.357729 0.712767 0.111 Uiso 1 1 calc R U

loop_
_atom_site_aniso_label
_atom_site_aniso_U_11
_atom_site_aniso_U_22
_atom_site_aniso_U_33
_atom_site_aniso_U_23
_atom_site_aniso_U_13
_atom_site_aniso_U_12
NI1 0.0199(2) 0.01604(19) 0.01749(19) 0.00519(14) 0.00213(14) 0.00374(14)
P1 0.0240(4) 0.0177(4) 0.0172(4) 0.0056(3) 0.0046(3) 0.0062(3)
N2 0.0232(13) 0.0170(12) 0.0235(12) 0.0069(10) 0.0011(10) 0.0047(10)
N1 0.0245(13) 0.0176(12) 0.0168(11) 0.0060(10) 0.0050(10) 0.0076(10)
C39 0.0309(18) 0.0294(16) 0.0226(15) 0.0078(13) 0.0024(13) 0.0098(14)
C2 0.0240(16) 0.0210(15) 0.0186(14) 0.0061(12) 0.0007(12) 0.0048(12)
C6 0.0270(17) 0.0203(15) 0.0219(15) 0.0079(12) 0.0026(12) 0.0089(13)
C34 0.0243(16) 0.0218(15) 0.0197(14) 0.0107(12) 0.0016(12) 0.0019(12)
C46 0.0247(16) 0.0195(14) 0.0217(15) 0.0092(12) 0.0039(12) 0.0051(12)
C5 0.0243(16) 0.0179(14) 0.0199(14) 0.0046(12) 0.0049(12) 0.0027(12)
C7 0.0276(16) 0.0163(14) 0.0142(13) -0.0005(11) -0.0003(12) 0.0041(12)
C8 0.0284(17) 0.0221(15) 0.0209(15) 0.0049(12) 0.0039(12) 0.0056(13)
C12 0.0294(17) 0.0190(15) 0.0181(14) 0.0030(12) 0.0019(12) 0.0014(13)
C52 0.0274(16) 0.0203(15) 0.0197(14) 0.0018(12) 0.0089(12) 0.0082(12)
C51 0.0276(17) 0.0222(15) 0.0200(14) 0.0073(12) 0.0044(12) 0.0049(13)
C22 0.0268(16) 0.0174(14) 0.0196(14) 0.0102(12) -0.0018(12) 0.0040(12)
C35 0.0326(18) 0.0218(15) 0.0276(16) 0.0103(13) 0.0004(13) 0.0059(13)
C50 0.0347(18) 0.0208(15) 0.0358(18) 0.0089(13) 0.0087(14) 0.0113(14)
C16 0.0336(18) 0.0270(16) 0.0345(17) 0.0123(14) 0.0158(14) 0.0118(14)
C3 0.0307(18) 0.0268(16) 0.0272(16) 0.0092(13) -0.0062(13) 0.0039(13)
C27 0.0293(17) 0.0227(15) 0.0234(15) 0.0114(12) 0.0011(13) 0.0084(13)
C11 0.0378(19) 0.0186(15) 0.0205(15) 0.0064(12) 0.0034(13) 0.0021(13)
C23 0.0239(16) 0.0256(16) 0.0211(15) 0.0109(12) -0.0008(12) 0.0030(13)
C9 0.0348(18) 0.0292(17) 0.0222(15) 0.0056(13) 0.0037(13) 0.0139(14)
C10 0.0338(18) 0.0229(16) 0.0169(14) 0.0034(12) -0.0016(13) 0.0083(13)
C19 0.050(2) 0.0334(18) 0.0264(16) 0.0104(14) -0.0016(15) 0.0215(16)
C53 0.0251(17) 0.0317(17) 0.0282(16) 0.0123(13) 0.0125(13) 0.0107(14)
C40 0.0369(18) 0.0178(14) 0.0188(14) 0.0080(12) 0.0081(13) 0.0061(13)
C31 0.0272(17) 0.0320(17) 0.0315(17) 0.0135(14) 0.0067(14) 0.0055(14)
C4 0.0299(17) 0.0226(16) 0.0235(16) 0.0015(13) -0.0064(13) 0.0002(13)
C56 0.038(2) 0.0365(19) 0.0390(19) 0.0107(16) 0.0179(16) 0.0014(16)
C57 0.0361(19) 0.0282(17) 0.0230(16) 0.0055(13) 0.0111(14) 0.0066(14)
C47 0.057(2) 0.0332(18) 0.0257(16) 0.0154(14) 0.0160(15) 0.0221(16)
C26 0.048(2) 0.0208(16) 0.0242(16) 0.0062(13) 0.0014(15) 0.0104(15)
C25 0.048(2) 0.0176(16) 0.0303(17) 0.0081(14) -0.0059(16) -0.0059(15)
C36 0.042(2) 0.0208(16) 0.0298(17) 0.0062(13) -0.0052(15) -0.0044(14)
C54 0.031(2) 0.055(2) 0.0394(19) 0.0167(17) 0.0086(15) 0.0193(17)
C24 0.0308(18) 0.0322(18) 0.0289(17) 0.0129(14) -0.0006(14) -0.0044(14)
C37 0.0245(18) 0.046(2) 0.0331(18) 0.0116(16) -0.0052(14) -0.0035(15)
C13 0.0343(18) 0.0213(15) 0.0301(17) 0.0086(13) 0.0098(14) 0.0030(13)
C49 0.042(2) 0.0280(17) 0.044(2) 0.0187(15) 0.0030(16) 0.0158(15)
C45 0.047(2) 0.0273(17) 0.0339(18) 0.0041(14) 0.0158(16) 0.0112(15)
C28 0.041(2) 0.0281(17) 0.0336(18) 0.0100(14) 0.0120(15) 0.0129(15)
C48 0.070(3) 0.042(2) 0.0288(18) 0.0205(16) 0.0070(17) 0.0249(19)
C41 0.047(2) 0.0306(17) 0.0219(16) 0.0080(14) 0.0030(15) 0.0044(15)
C17 0.054(2) 0.045(2) 0.0350(19) 0.0182(16) 0.0173(17) 0.0177(18)
C38 0.0261(18) 0.050(2) 0.0343(18) 0.0141(16) 0.0026(14) 0.0155(16)
C42 0.069(3) 0.034(2) 0.0218(17) 0.0077(15) -0.0043(17) -0.0046(18)
C14 0.032(2) 0.060(2) 0.053(2) 0.0239(19) 0.0071(17) -0.0004(18)
C32 0.036(2) 0.065(2) 0.042(2) 0.0163(18) 0.0066(16) 0.0166(19)
C55 0.0261(19) 0.051(2) 0.055(2) 0.0161(19) 0.0126(17) 0.0080(17)
C15 0.054(2) 0.0300(18) 0.0347(19) 0.0114(15) 0.0203(16) 0.0081(16)
C44 0.077(3) 0.034(2) 0.043(2) 0.0081(17) 0.031(2) 0.023(2)
C21 0.069(3) 0.0244(18) 0.049(2) 0.0037(16) 0.0049(19) 0.0185(18)
C30 0.053(2) 0.057(2) 0.044(2) 0.0154(18) 0.0188(18) 0.028(2)
C33 0.051(2) 0.060(2) 0.0304(19) 0.0030(17) 0.0015(16) 0.027(2)
C43 0.092(3) 0.0203(18) 0.0236(18) -0.0007(14) 0.018(2) 0.0034(19)
C20 0.058(3) 0.045(2) 0.078(3) 0.022(2) 0.014(2) 0.033(2)
C18 0.045(2) 0.046(2) 0.056(2) 0.0191(19) 0.0121(19) -0.0005(18)
C29 0.042(3) 0.113(4) 0.060(3) 0.024(3) 0.003(2) 0.028(3)

loop_
_atom_type_symbol
_atom_type_description
_atom_type_scat_dispersion_real
_atom_type_scat_dispersion_imag
_atom_type_scat_source
C C 0.0033 0.0016 'International Tables Vol C Tables 4.2.6.8 and 6.1.1.4'
H H 0.0000 0.0000 'International Tables Vol C Tables 4.2.6.8 and 6.1.1.4'
N N 0.0061 0.0033 'International Tables Vol C Tables 4.2.6.8 and 6.1.1.4'
P P 0.1023 0.0942 'International Tables Vol C Tables 4.2.6.8 and 6.1.1.4'
Ni Ni 0.3393 1.1124 'International Tables Vol C Tables 4.2.6.8 and 6.1.1.4'

loop_
_geom_angle_atom_site_label_1
_geom_angle_atom_site_label_2
_geom_angle_atom_site_label_3
_geom_angle
C34 NI1 N1 160.98(10)
C34 NI1 N2 96.10(10)
N1 NI1 N2 82.94(9)
C34 NI1 P1 88.25(8)
N1 NI1 P1 104.21(7)
N2 NI1 P1 142.11(7)
C46 P1 C52 106.18(13)
C46 P1 C40 103.69(12)
C52 P1 C40 100.56(13)
C46 P1 NI1 120.01(9)
C52 P1 NI1 110.37(9)
C40 P1 NI1 114.01(9)
C6 N2 C22 118.5(2)
C6 N2 NI1 110.38(18)
C22 N2 NI1 130.56(16)
C5 N1 C2 105.5(2)
C5 N1 NI1 145.16(17)
C2 N1 NI1 108.89(16)
C38 C39 C34 121.6(3)
C38 C39 H39 119.2
C34 C39 H39 119.2
N1 C2 C3 110.5(2)
N1 C2 C6 115.1(2)
C3 C2 C6 133.5(2)
N2 C6 C2 118.2(2)
N2 C6 H6 120.9
C2 C6 H6 120.9
C39 C34 C35 116.8(3)
C39 C34 NI1 114.6(2)
C35 C34 NI1 128.4(2)
C51 C46 C47 118.6(2)
C51 C46 P1 118.8(2)
C47 C46 P1 122.7(2)
N1 C5 C4 110.0(2)
N1 C5 C7 123.9(2)
C4 C5 C7 123.9(2)
C12 C7 C8 119.5(2)
C12 C7 C5 123.2(2)
C8 C7 C5 116.8(2)
C7 C8 C9 118.8(3)
C7 C8 C16 123.0(2)
C9 C8 C16 118.1(3)
C11 C12 C7 118.9(3)
C11 C12 C13 119.5(3)
C7 C12 C13 121.5(2)
C57 C52 C53 118.1(3)
C57 C52 P1 123.1(2)
C53 C52 P1 118.7(2)
C50 C51 C46 120.7(3)
C50 C51 H51 119.7
C46 C51 H51 119.7
C23 C22 C27 121.8(2)
C23 C22 N2 117.5(2)
C27 C22 N2 120.6(2)
C36 C35 C34 121.8(3)
C36 C35 H35 119.1
C34 C35 H35 119.1
C49 C50 C51 120.2(3)
C49 C50 H50 119.9
C51 C50 H50 119.9
C8 C16 C18 111.7(2)
C8 C16 C17 110.9(2)
C18 C16 C17 110.8(3)
C8 C16 H16 107.7
C18 C16 H16 107.7
C17 C16 H16 107.7
C4 C3 C2 106.1(2)
C4 C3 H3 127.0
C2 C3 H3 127.0
C26 C27 C22 117.4(3)
C26 C27 C28 120.6(3)
C22 C27 C28 122.0(2)
C10 C11 C12 123.0(3)
C10 C11 H11 118.5
C12 C11 H11 118.5
C24 C23 C22 118.4(3)
C24 C23 C31 121.1(3)
C22 C23 C31 120.4(2)
C10 C9 C8 122.1(3)
C10 C9 H9 118.9
C8 C9 H9 118.9
C9 C10 C11 117.4(2)
C9 C10 C19 122.7(3)
C11 C10 C19 119.8(3)
C20 C19 C21 110.7(3)
C20 C19 C10 113.5(3)
C21 C19 C10 110.7(2)
C20 C19 H19 107.2
C21 C19 H19 107.2
C10 C19 H19 107.2
C54 C53 C52 121.1(3)
C54 C53 H53 119.4
C52 C53 H53 119.4
C45 C40 C41 118.4(3)
C45 C40 P1 121.3(2)
C41 C40 P1 120.3(2)
C32 C31 C33 111.8(3)
C32 C31 C23 113.0(2)
C33 C31 C23 111.0(2)
C32 C31 H31 106.9
C33 C31 H31 106.9
C23 C31 H31 106.9
C3 C4 C5 107.9(2)
C3 C4 H4 126.0
C5 C4 H4 126.0
C55 C56 C57 120.5(3)
C55 C56 H56 119.7
C57 C56 H56 119.7
C56 C57 C52 120.3(3)
C56 C57 H57 119.9
C52 C57 H57 119.9
C48 C47 C46 120.4(3)
C48 C47 H47 119.8
C46 C47 H47 119.8
C25 C26 C27 121.4(3)
C25 C26 H26 119.3
C27 C26 H26 119.3
C26 C25 C24 120.1(3)
C26 C25 H25 119.9
C24 C25 H25 119.9
C37 C36 C35 120.0(3)
C37 C36 H36 120.0
C35 C36 H36 120.0
C55 C54 C53 119.8(3)
C55 C54 H54 120.1
C53 C54 H54 120.1
C25 C24 C23 120.7(3)
C25 C24 H24 119.6
C23 C24 H24 119.6
C38 C37 C36 119.3(3)
C38 C37 H37 120.3
C36 C37 H37 120.3
C12 C13 C14 111.3(2)
C12 C13 C15 112.5(2)
C14 C13 C15 109.5(3)
C12 C13 H13 107.8
C14 C13 H13 107.8
C15 C13 H13 107.8
C50 C49 C48 120.0(3)
C50 C49 H49 120.0
C48 C49 H49 120.0
C40 C45 C44 120.0(3)
C40 C45 H45 120.0
C44 C45 H45 120.0
C27 C28 C29 111.5(3)
C27 C28 C30 112.5(3)
C29 C28 C30 109.1(3)
C27 C28 H28 107.8
C29 C28 H28 107.8
C30 C28 H28 107.8
C49 C48 C47 120.1(3)
C49 C48 H48 119.9
C47 C48 H48 119.9
C42 C41 C40 120.3(3)
C42 C41 H41 119.9
C40 C41 H41 119.9
C16 C17 H17A 109.5
C16 C17 H17B 109.5
H17A C17 H17B 109.5
C16 C17 H17C 109.5
H17A C17 H17C 109.5
H17B C17 H17C 109.5
C37 C38 C39 120.5(3)
C37 C38 H38 119.8
C39 C38 H38 119.8
C43 C42 C41 120.9(3)
C43 C42 H42 119.5
C41 C42 H42 119.5
C13 C14 H14A 109.5
C13 C14 H14B 109.5
H14A C14 H14B 109.5
C13 C14 H14C 109.5
H14A C14 H14C 109.5
H14B C14 H14C 109.5
C31 C32 H32A 109.5
C31 C32 H32B 109.5
H32A C32 H32B 109.5
C31 C32 H32C 109.5
H32A C32 H32C 109.5
H32B C32 H32C 109.5
C56 C55 C54 120.2(3)
C56 C55 H55 119.9
C54 C55 H55 119.9
C13 C15 H15A 109.5
C13 C15 H15B 109.5
H15A C15 H15B 109.5
C13 C15 H15C 109.5
H15A C15 H15C 109.5
H15B C15 H15C 109.5
C43 C44 C45 120.9(3)
C43 C44 H44 119.6
C45 C44 H44 119.6
C19 C21 H21A 109.5
C19 C21 H21B 109.5
H21A C21 H21B 109.5
C19 C21 H21C 109.5
H21A C21 H21C 109.5
H21B C21 H21C 109.5
C28 C30 H30A 109.5
C28 C30 H30B 109.5
H30A C30 H30B 109.5
C28 C30 H30C 109.5
H30A C30 H30C 109.5
H30B C30 H30C 109.5
C31 C33 H33A 109.5
C31 C33 H33B 109.5
H33A C33 H33B 109.5
C31 C33 H33C 109.5
H33A C33 H33C 109.5
H33B C33 H33C 109.5
C44 C43 C42 119.5(3)
C44 C43 H43 120.3
C42 C43 H43 120.3
C19 C20 H20A 109.5
C19 C20 H20B 109.5
H20A C20 H20B 109.5
C19 C20 H20C 109.5
H20A C20 H20C 109.5
H20B C20 H20C 109.5
C16 C18 H18A 109.5
C16 C18 H18B 109.5
H18A C18 H18B 109.5
C16 C18 H18C 109.5
H18A C18 H18C 109.5
H18B C18 H18C 109.5
C28 C29 H29A 109.5
C28 C29 H29B 109.5
H29A C29 H29B 109.5
C28 C29 H29C 109.5
H29A C29 H29C 109.5
H29B C29 H29C 109.5

loop_
_geom_bond_atom_site_label_1
_geom_bond_atom_site_label_2
_geom_bond_distance
NI1 C34 1.889(3)
NI1 N1 1.966(2)
NI1 N2 1.980(2)
NI1 P1 2.1518(8)
P1 C46 1.822(2)
P1 C52 1.828(3)
P1 C40 1.830(3)
N2 C6 1.307(3)
N2 C22 1.428(3)
N1 C5 1.364(3)
N1 C2 1.390(3)
C39 C38 1.386(4)
C39 C34 1.391(4)
C39 H39 0.9500
C2 C3 1.390(4)
C2 C6 1.404(4)
C6 H6 0.9500
C34 C35 1.393(4)
C46 C51 1.386(4)
C46 C47 1.392(4)
C5 C4 1.393(4)
C5 C7 1.493(3)
C7 C12 1.403(4)
C7 C8 1.405(4)
C8 C9 1.405(3)
C8 C16 1.518(4)
C12 C11 1.384(3)
C12 C13 1.516(4)
C52 C57 1.387(4)
C52 C53 1.388(4)
C51 C50 1.382(4)
C51 H51 0.9500
C22 C23 1.388(4)
C22 C27 1.408(4)
C35 C36 1.384(4)
C35 H35 0.9500
C50 C49 1.370(4)
C50 H50 0.9500
C16 C18 1.524(4)
C16 C17 1.528(4)
C16 H16 1.0000
C3 C4 1.379(4)
C3 H3 0.9500
C27 C26 1.383(4)
C27 C28 1.506(4)
C11 C10 1.383(4)
C11 H11 0.9500
C23 C24 1.384(4)
C23 C31 1.521(4)
C9 C10 1.379(4)
C9 H9 0.9500
C10 C19 1.527(4)
C19 C20 1.504(5)
C19 C21 1.525(4)
C19 H19 1.0000
C53 C54 1.375(4)
C53 H53 0.9500
C40 C45 1.389(4)
C40 C41 1.391(4)
C31 C32 1.516(4)
C31 C33 1.519(4)
C31 H31 1.0000
C4 H4 0.9500
C56 C55 1.365(5)
C56 C57 1.379(4)
C56 H56 0.9500
C57 H57 0.9500
C47 C48 1.384(4)
C47 H47 0.9500
C26 C25 1.377(4)
C26 H26 0.9500
C25 C24 1.381(4)
C25 H25 0.9500
C36 C37 1.382(4)
C36 H36 0.9500
C54 C55 1.367(5)
C54 H54 0.9500
C24 H24 0.9500
C37 C38 1.371(4)
C37 H37 0.9500
C13 C14 1.524(4)
C13 C15 1.526(4)
C13 H13 1.0000
C49 C48 1.375(4)
C49 H49 0.9500
C45 C44 1.392(4)
C45 H45 0.9500
C28 C29 1.510(4)
C28 C30 1.542(4)
C28 H28 1.0000
C48 H48 0.9500
C41 C42 1.381(4)
C41 H41 0.9500
C17 H17A 0.9800
C17 H17B 0.9800
C17 H17C 0.9800
C38 H38 0.9500
C42 C43 1.368(5)
C42 H42 0.9500
C14 H14A 0.9800
C14 H14B 0.9800
C14 H14C 0.9800
C32 H32A 0.9800
C32 H32B 0.9800
C32 H32C 0.9800
C55 H55 0.9500
C15 H15A 0.9800
C15 H15B 0.9800
C15 H15C 0.9800
C44 C43 1.361(5)
C44 H44 0.9500
C21 H21A 0.9800
C21 H21B 0.9800
C21 H21C 0.9800
C30 H30A 0.9800
C30 H30B 0.9800
C30 H30C 0.9800
C33 H33A 0.9800
C33 H33B 0.9800
C33 H33C 0.9800
C43 H43 0.9500
C20 H20A 0.9800
C20 H20B 0.9800
C20 H20C 0.9800
C18 H18A 0.9800
C18 H18B 0.9800
C18 H18C 0.9800
C29 H29A 0.9800
C29 H29B 0.9800
C29 H29C 0.9800

loop_
_geom_torsion_atom_site_label_1
_geom_torsion_atom_site_label_2
_geom_torsion_atom_site_label_3
_geom_torsion_atom_site_label_4
_geom_torsion
C5 N1 C2 C3 2.3(3)
NI1 N1 C2 C3 -172.3(2)
C5 N1 C2 C6 -168.1(2)
NI1 N1 C2 C6 17.4(3)
C22 N2 C6 C2 175.5(2)
NI1 N2 C6 C2 -12.5(3)
N1 C2 C6 N2 -3.4(4)
C3 C2 C6 N2 -170.8(3)
C38 C39 C34 C35 -1.8(4)
C38 C39 C34 NI1 172.4(2)
N1 NI1 C34 C39 -40.4(4)
N2 NI1 C34 C39 -126.4(2)
P1 NI1 C34 C39 91.3(2)
N1 NI1 C34 C35 133.1(3)
N2 NI1 C34 C35 47.0(3)
P1 NI1 C34 C35 -95.2(3)
C52 P1 C46 C51 95.9(2)
C40 P1 C46 C51 -158.7(2)
NI1 P1 C46 C51 -30.0(3)
C52 P1 C46 C47 -84.3(3)
C40 P1 C46 C47 21.2(3)
NI1 P1 C46 C47 149.8(2)
C2 N1 C5 C4 -2.2(3)
NI1 N1 C5 C4 168.8(2)
C2 N1 C5 C7 161.1(2)
NI1 N1 C5 C7 -27.9(5)
N1 C5 C7 C12 118.6(3)
C4 C5 C7 C12 -80.3(4)
N1 C5 C7 C8 -69.0(3)
C4 C5 C7 C8 92.0(3)
C12 C7 C8 C9 0.4(4)
C5 C7 C8 C9 -172.2(2)
C12 C7 C8 C16 176.8(3)
C5 C7 C8 C16 4.2(4)
C8 C7 C12 C11 -1.2(4)
C5 C7 C12 C11 170.9(2)
C8 C7 C12 C13 -179.5(2)
C5 C7 C12 C13 -7.4(4)
C46 P1 C52 C57 30.5(3)
C40 P1 C52 C57 -77.2(2)
NI1 P1 C52 C57 162.1(2)
C46 P1 C52 C53 -154.4(2)
C40 P1 C52 C53 97.9(2)
NI1 P1 C52 C53 -22.8(2)
C47 C46 C51 C50 0.2(4)
P1 C46 C51 C50 180.0(2)
C6 N2 C22 C23 -104.7(3)
NI1 N2 C22 C23 85.2(3)
C6 N2 C22 C27 78.5(3)
NI1 N2 C22 C27 -91.7(3)
C39 C34 C35 C36 1.4(4)
NI1 C34 C35 C36 -171.8(2)
C46 C51 C50 C49 -1.6(4)
C7 C8 C16 C18 120.6(3)
C9 C8 C16 C18 -63.0(3)
C7 C8 C16 C17 -115.3(3)
C9 C8 C16 C17 61.2(3)
N1 C2 C3 C4 -1.4(3)
C6 C2 C3 C4 166.5(3)
C23 C22 C27 C26 3.7(4)
N2 C22 C27 C26 -179.6(2)
C23 C22 C27 C28 -175.5(2)
N2 C22 C27 C28 1.2(4)
C7 C12 C11 C10 0.0(4)
C13 C12 C11 C10 178.3(3)
C27 C22 C23 C24 -3.4(4)
N2 C22 C23 C24 179.9(2)
C27 C22 C23 C31 177.6(2)
N2 C22 C23 C31 0.8(4)
C7 C8 C9 C10 1.7(4)
C16 C8 C9 C10 -174.9(3)
C8 C9 C10 C11 -2.8(4)
C8 C9 C10 C19 174.9(2)
C12 C11 C10 C9 2.0(4)
C12 C11 C10 C19 -175.8(2)
C9 C10 C19 C20 6.2(4)
C11 C10 C19 C20 -176.1(3)
C9 C10 C19 C21 -119.0(3)
C11 C10 C19 C21 58.7(4)
C57 C52 C53 C54 -2.3(4)
P1 C52 C53 C54 -177.6(2)
C46 P1 C40 C45 -129.9(2)
C52 P1 C40 C45 -20.2(3)
NI1 P1 C40 C45 97.9(2)
C46 P1 C40 C41 53.2(3)
C52 P1 C40 C41 162.9(2)
NI1 P1 C40 C41 -79.0(2)
C24 C23 C31 C32 38.7(4)
C22 C23 C31 C32 -142.3(3)
C24 C23 C31 C33 -87.7(3)
C22 C23 C31 C33 91.3(3)
C2 C3 C4 C5 0.0(3)
N1 C5 C4 C3 1.4(3)
C7 C5 C4 C3 -161.9(3)
C55 C56 C57 C52 -0.1(4)
C53 C52 C57 C56 1.5(4)
P1 C52 C57 C56 176.7(2)
C51 C46 C47 C48 1.5(5)
P1 C46 C47 C48 -178.3(3)
C22 C27 C26 C25 -1.3(4)
C28 C27 C26 C25 177.9(3)
C27 C26 C25 C24 -1.5(4)
C34 C35 C36 C37 -0.3(5)
C52 C53 C54 C55 1.5(4)
C26 C25 C24 C23 1.9(4)
C22 C23 C24 C25 0.5(4)
C31 C23 C24 C25 179.5(2)
C35 C36 C37 C38 -0.5(5)
C11 C12 C13 C14 -83.1(3)
C7 C12 C13 C14 95.1(3)
C11 C12 C13 C15 40.2(3)
C7 C12 C13 C15 -141.6(3)
C51 C50 C49 C48 1.4(5)
C41 C40 C45 C44 0.5(4)
P1 C40 C45 C44 -176.4(2)
C26 C27 C28 C29 78.3(4)
C22 C27 C28 C29 -102.6(3)
C26 C27 C28 C30 -44.7(4)
C22 C27 C28 C30 134.5(3)
C50 C49 C48 C47 0.2(5)
C46 C47 C48 C49 -1.7(5)
C45 C40 C41 C42 -1.0(4)
P1 C40 C41 C42 176.0(2)
C36 C37 C38 C39 0.1(5)
C34 C39 C38 C37 1.1(5)
C40 C41 C42 C43 0.4(5)
C57 C56 C55 C54 -0.6(5)
C53 C54 C55 C56 -0.1(5)
C40 C45 C44 C43 0.5(5)
C45 C44 C43 C42 -1.1(5)
C41 C42 C43 C44 0.6(5)
